data_7132766
loop_
_publ_author_name
'Emenike, Bright U.'
'Shinn, David W.'
'Spinelle, Ronald A.'
'Yoo, Barney'
'Rosario, Ambar M.'

_publ_section_title
;
 Quantifying macrocyclization-induced strain utilizing
 <i>N</i>-phenylimides as conformational reporters.
;
_journal_issue 30
_journal_name_full 'Chemical communications (Cambridge, England)'
_journal_page_first 4040
_journal_page_last 4043
_journal_paper_doi 10.1039/d3cc06296a
_journal_volume 60
_journal_year 2024
_chemical_formula_moiety '2(C35 H36 N2 O8 S), C H Cl3'
_chemical_formula_sum 'C71 H73 Cl3 N4 O16 S2'
_chemical_formula_weight 1408.80
_space_group_crystal_system triclinic
_space_group_IT_number 2
_space_group_name_Hall '-P 1'
_space_group_name_H-M_alt 'P -1'
_atom_sites_solution_hydrogens geom
_atom_sites_solution_primary direct
_atom_sites_solution_secondary difmap
_audit_creation_method SHELXL-2018/1
_audit_update_record
;
2023-12-26 deposited with the CCDC.	2024-02-22 downloaded from the CCDC.
;
_cell_angle_alpha 100.593(2)
_cell_angle_beta 94.039(2)
_cell_angle_gamma 95.970(2)
_cell_formula_units_Z 2
_cell_length_a 10.0840(6)
_cell_length_b 15.1221(8)
_cell_length_c 22.3730(13)
_cell_measurement_reflns_used 9885
_cell_measurement_temperature 150(2)
_cell_measurement_theta_max 29.9604
_cell_measurement_theta_min 2.9259
_cell_volume 3321.3(3)
_computing_cell_refinement 'SAINT V8.37A (Bruker, 2016)'
_computing_data_collection 'Apex3 v2016.9-0 (Bruker, 2016)'
_computing_data_reduction 'SAINT V8.37A (Bruker, 2016)'
_computing_structure_refinement
;  
SHELXL-2018/1 (Sheldrick, 2015, 2018), 
SHELXLE Rev882 (H\"ubschle et al., 2011)
;
_computing_structure_solution 'SHELXS-97 (Sheldrick, 2008)'
_diffrn_ambient_temperature 150(2)
_diffrn_measured_fraction_theta_full 0.994
_diffrn_measured_fraction_theta_max 0.981
_diffrn_measurement_device_type 'Bruker AXS D8 Quest CMOS diffractometer'
_diffrn_measurement_method 'omega and phi scans'
_diffrn_radiation_monochromator 'Triumph curved graphite crystal'
_diffrn_radiation_type MoK\a
_diffrn_radiation_wavelength 0.71073
_diffrn_reflns_av_R_equivalents 0.0529
_diffrn_reflns_av_unetI/netI 0.0501
_diffrn_reflns_Laue_measured_fraction_full 0.994
_diffrn_reflns_Laue_measured_fraction_max 0.981
_diffrn_reflns_limit_h_max 14
_diffrn_reflns_limit_h_min -14
_diffrn_reflns_limit_k_max 21
_diffrn_reflns_limit_k_min -21
_diffrn_reflns_limit_l_max 31
_diffrn_reflns_limit_l_min 0
_diffrn_reflns_number 119727
_diffrn_reflns_point_group_measured_fraction_full 0.994
_diffrn_reflns_point_group_measured_fraction_max 0.981
_diffrn_reflns_theta_full 25.242
_diffrn_reflns_theta_max 30.594
_diffrn_reflns_theta_min 2.865
_diffrn_source 'sealed tube X-ray source'
_exptl_absorpt_coefficient_mu 0.274
_exptl_absorpt_correction_T_max 0.746070
_exptl_absorpt_correction_T_min 0.634896
_exptl_absorpt_correction_type multi-scan
_exptl_absorpt_process_details
;
TWINABS 2012/1: Krause, L., Herbst-Irmer, R., Sheldrick G.M. & Stalke D.
(2015). J. Appl. Cryst. 48 3-10.
;
_exptl_crystal_colour colourless
_exptl_crystal_density_diffrn 1.409
_exptl_crystal_description rod
_exptl_crystal_F_000 1476
_exptl_crystal_size_max 0.450
_exptl_crystal_size_mid 0.200
_exptl_crystal_size_min 0.110
_refine_diff_density_max 0.540
_refine_diff_density_min -0.633
_refine_diff_density_rms 0.070
_refine_ls_extinction_coef 0.0084(7)
_refine_ls_extinction_expression Fc^*^=kFc[1+0.001xFc^2^\l^3^/sin(2\q)]^-1/4^
_refine_ls_extinction_method 'SHELXL-2018/1 (Sheldrick 2018)'
_refine_ls_goodness_of_fit_ref 1.043
_refine_ls_hydrogen_treatment constr
_refine_ls_matrix_type full
_refine_ls_number_parameters 1004
_refine_ls_number_reflns 29270
_refine_ls_number_restraints 416
_refine_ls_restrained_S_all 1.044
_refine_ls_R_factor_all 0.0948
_refine_ls_R_factor_gt 0.0552
_refine_ls_shift/su_max 0.000
_refine_ls_shift/su_mean 0.000
_refine_ls_structure_factor_coef Fsqd
_refine_ls_weighting_details 'w=1/[\s^2^(Fo^2^)+(0.0630P)^2^+2.3815P] where P=(Fo^2^+2Fc^2^)/3'
_refine_ls_weighting_scheme calc
_refine_ls_wR_factor_gt 0.1342
_refine_ls_wR_factor_ref 0.1584
_reflns_Friedel_coverage 0.000
_reflns_number_gt 20258
_reflns_number_total 29270
_reflns_threshold_expression 'I > 2\s(I)'
_cod_data_source_file d3cc06296a2.cif
_cod_data_source_block BUE_A55_2_0m_5
_cod_depositor_comments 'Adding full bibliography for 7132765--7132767.cif.'
_cod_database_code 7132766
_shelx_shelxl_version_number 2018/1
_shelx_space_group_comment
;
The symmetry employed for this shelxl refinement is uniquely defined
by the following loop, which should always be used as a source of
symmetry information in preference to the above space-group names.
They are only intended as comments.
;
_shelx_estimated_absorpt_t_min 0.886
_shelx_estimated_absorpt_t_max 0.970

loop_
_space_group_symop_operation_xyz
'x, y, z'
'-x, -y, -z'

loop_
_atom_site_label
_atom_site_type_symbol
_atom_site_fract_x
_atom_site_fract_y
_atom_site_fract_z
_atom_site_U_iso_or_equiv
_atom_site_adp_type
_atom_site_occupancy
_atom_site_site_symmetry_order
_atom_site_calc_flag
_atom_site_refinement_flags_posn
_atom_site_refinement_flags_adp
_atom_site_refinement_flags_occupancy
_atom_site_disorder_assembly
_atom_site_disorder_group
C1A C 0.4631(2) 0.04577(15) 0.25495(11) 0.0238(5) Uani 1 1 d . . . . .
C2A C 0.3363(2) -0.01977(16) 0.25004(11) 0.0251(5) Uani 1 1 d . . . . .
C3A C 0.3268(3) -0.11392(17) 0.23392(12) 0.0317(5) Uani 1 1 d . . . . .
H3A H 0.404809 -0.142943 0.226409 0.038 Uiso 1 1 calc R U . . .
C4A C 0.2024(3) -0.16487(18) 0.22894(14) 0.0383(6) Uani 1 1 d . . . . .
H4A H 0.195151 -0.229006 0.217577 0.046 Uiso 1 1 calc R U . . .
C5A C 0.0890(3) -0.12278(19) 0.24044(14) 0.0403(7) Uani 1 1 d . . . . .
H5A H 0.004534 -0.158339 0.237522 0.048 Uiso 1 1 calc R U . . .
C6A C 0.0973(2) -0.02939(18) 0.25614(13) 0.0328(6) Uani 1 1 d . . . . .
H6A H 0.018973 -0.000858 0.263969 0.039 Uiso 1 1 calc R U . . .
C7A C 0.2206(2) 0.02220(16) 0.26037(11) 0.0253(5) Uani 1 1 d . . . . .
C8A C 0.2446(2) 0.12565(16) 0.27400(11) 0.0244(5) Uani 1 1 d . . . . .
C9A C 0.3564(2) 0.15535(15) 0.32553(11) 0.0244(5) Uani 1 1 d . . . . .
C10A C 0.3544(2) 0.22140(16) 0.37763(12) 0.0281(5) Uani 1 1 d . . . . .
H10A H 0.277195 0.251686 0.384137 0.034 Uiso 1 1 calc R U . . .
C11A C 0.4659(3) 0.24291(17) 0.42017(12) 0.0316(5) Uani 1 1 d . . . . .
H11A H 0.464026 0.287039 0.456203 0.038 Uiso 1 1 calc R U . . .
C12A C 0.5795(3) 0.20037(17) 0.41026(12) 0.0314(5) Uani 1 1 d . . . . .
H12A H 0.655078 0.215059 0.439642 0.038 Uiso 1 1 calc R U . . .
C13A C 0.5836(2) 0.13649(17) 0.35770(12) 0.0282(5) Uani 1 1 d . . . . .
H13A H 0.662666 0.108648 0.350541 0.034 Uiso 1 1 calc R U . . .
C14A C 0.4718(2) 0.11299(15) 0.31534(11) 0.0238(5) Uani 1 1 d . . . . .
C15A C 0.5890(2) -0.00151(17) 0.24721(12) 0.0291(5) Uani 1 1 d . . . . .
H15A H 0.579475 -0.046181 0.208360 0.035 Uiso 1 1 calc R U . . .
H15B H 0.668298 0.043067 0.247442 0.035 Uiso 1 1 calc R U . . .
C16A C 0.6986(3) -0.10585(19) 0.29697(15) 0.0382(6) Uani 1 1 d . . . . .
H16A H 0.787415 -0.075125 0.291796 0.046 Uiso 1 1 calc R U . . .
H16B H 0.674910 -0.158065 0.262722 0.046 Uiso 1 1 calc R U . . .
C17A C 0.7016(3) -0.1374(2) 0.35679(17) 0.0464(8) Uani 1 1 d . . . . .
H17A H 0.776743 -0.173976 0.359942 0.056 Uiso 1 1 calc R U . . .
H17B H 0.717209 -0.084076 0.390644 0.056 Uiso 1 1 calc R U . . .
C18A C 0.5057(3) -0.1606(2) 0.41258(18) 0.0525(8) Uani 1 1 d . . . . .
H18A H 0.568854 -0.134986 0.449050 0.063 Uiso 1 1 calc R U . . .
H18B H 0.450053 -0.213589 0.421571 0.063 Uiso 1 1 calc R U . . .
C19A C 0.4179(3) -0.0916(2) 0.40135(16) 0.0508(8) Uani 1 1 d . . . . .
H19A H 0.357442 -0.114987 0.363679 0.061 Uiso 1 1 calc R U . A 1
H19B H 0.472864 -0.036016 0.395840 0.061 Uiso 1 1 calc R U . A 1
S1A S 0.3196(5) -0.0655(4) 0.4664(3) 0.0538(9) Uani 0.801(7) 1 d D U P B 1
C20A C 0.1548(4) -0.0589(3) 0.4301(2) 0.0495(11) Uani 0.801(7) 1 d D U P B 1
H20A H 0.151668 -0.085395 0.386041 0.059 Uiso 0.801(7) 1 calc R U P B 1
H20B H 0.086844 -0.095599 0.448017 0.059 Uiso 0.801(7) 1 calc R U P B 1
C21A C 0.1202(4) 0.0355(3) 0.4371(2) 0.0421(10) Uani 0.801(7) 1 d D U P B 1
H21A H 0.130300 0.065186 0.480773 0.050 Uiso 0.801(7) 1 calc R U P B 1
H21B H 0.179638 0.071393 0.414704 0.050 Uiso 0.801(7) 1 calc R U P B 1
O3A O -0.0161(5) 0.0292(3) 0.4125(4) 0.0434(10) Uani 0.801(7) 1 d D U P B 1
S1D S 0.296(2) -0.0729(14) 0.4589(10) 0.045(2) Uani 0.199(7) 1 d D U P B 2
C20D C 0.1825(14) -0.0202(13) 0.4110(7) 0.040(3) Uani 0.199(7) 1 d D U P B 2
H20E H 0.227589 0.037767 0.403733 0.048 Uiso 0.199(7) 1 calc R U P B 2
H20F H 0.156129 -0.060963 0.370998 0.048 Uiso 0.199(7) 1 calc R U P B 2
C21D C 0.0637(16) -0.0042(14) 0.4444(8) 0.047(3) Uani 0.199(7) 1 d D U P B 2
H21E H 0.032397 -0.060062 0.458948 0.056 Uiso 0.199(7) 1 calc R U P B 2
H21F H 0.090431 0.044212 0.480804 0.056 Uiso 0.199(7) 1 calc R U P B 2
O3D O -0.045(2) 0.0211(13) 0.4097(17) 0.045(3) Uani 0.199(7) 1 d D U P B 2
C22A C -0.0628(3) 0.1144(2) 0.41400(13) 0.0379(6) Uani 1 1 d D . . . .
H22A H -0.009694 0.159655 0.446894 0.045 Uiso 1 1 calc R U . B 1
H22B H -0.157357 0.110291 0.423563 0.045 Uiso 1 1 calc R U . B 1
C23A C -0.0527(2) 0.14561(19) 0.35430(12) 0.0329(6) Uani 1 1 d . . . . .
H23A H -0.107431 0.102087 0.320958 0.040 Uiso 1 1 calc R U . . .
H23B H -0.084769 0.205751 0.356664 0.040 Uiso 1 1 calc R U . . .
C24A C 0.1175(2) 0.16972(17) 0.28673(12) 0.0288(5) Uani 1 1 d . . . . .
H24A H 0.134031 0.235944 0.288799 0.035 Uiso 1 1 calc R U . . .
H24B H 0.044682 0.143941 0.254267 0.035 Uiso 1 1 calc R U . . .
C25A C 0.4122(2) 0.05390(16) 0.14109(11) 0.0272(5) Uani 1 1 d . . . . .
C26A C 0.4373(2) 0.10578(15) 0.20625(11) 0.0240(5) Uani 1 1 d . . . . .
H26A H 0.515829 0.153066 0.209247 0.029 Uiso 1 1 calc R U . . .
C27A C 0.3098(2) 0.15311(16) 0.21776(11) 0.0244(5) Uani 1 1 d . . . . .
H27A H 0.334900 0.220249 0.226045 0.029 Uiso 1 1 calc R U . . .
C28A C 0.2214(2) 0.12547(16) 0.15818(12) 0.0281(5) Uani 1 1 d . . . . .
C29A C 0.2404(2) 0.03686(17) 0.05383(11) 0.0280(5) Uani 1 1 d . . . . .
C30A C 0.2656(3) 0.09679(18) 0.01523(13) 0.0387(6) Uani 1 1 d . . . . .
H30A H 0.303151 0.157411 0.031584 0.046 Uiso 1 1 calc R U . . .
C31A C 0.2364(3) 0.06901(19) -0.04721(13) 0.0382(6) Uani 1 1 d . . . . .
H31A H 0.252340 0.109533 -0.074423 0.046 Uiso 1 1 calc R U . . .
C32A C 0.1834(2) -0.01969(17) -0.06818(11) 0.0292(5) Uani 1 1 d . . . . .
C33A C 0.1515(2) -0.07931(17) -0.03022(12) 0.0303(5) Uani 1 1 d . . . . .
H33A H 0.111058 -0.139179 -0.046861 0.036 Uiso 1 1 calc R U . . .
C34A C 0.1789(2) -0.05128(17) 0.03268(12) 0.0304(5) Uani 1 1 d . . . . .
C35A C 0.1426(3) -0.1131(2) 0.07542(14) 0.0452(7) Uani 1 1 d . . . . .
H35A H 0.103554 -0.172442 0.051907 0.068 Uiso 1 1 calc R U . . .
H35B H 0.077359 -0.087367 0.101946 0.068 Uiso 1 1 calc R U . . .
H35C H 0.223164 -0.120146 0.100453 0.068 Uiso 1 1 calc R U . . .
N1A N 0.2859(2) 0.06744(14) 0.11725(10) 0.0279(4) Uani 1 1 d . . . . .
N2A N 0.1687(2) -0.05218(15) -0.13460(10) 0.0312(5) Uani 1 1 d . . . . .
O1A O 0.60150(19) -0.04527(13) 0.29782(9) 0.0371(4) Uani 1 1 d . . . . .
O2A O 0.5800(2) -0.18999(13) 0.36260(11) 0.0473(5) Uani 1 1 d . . . . .
O4A O 0.08313(16) 0.15057(13) 0.34371(9) 0.0355(4) Uani 1 1 d . . . . .
O5A O 0.48783(18) 0.00968(13) 0.11208(8) 0.0371(4) Uani 1 1 d . . . . .
O6A O 0.11332(18) 0.14894(14) 0.14596(9) 0.0392(4) Uani 1 1 d . . . . .
O7A O 0.1419(2) 0.00110(14) -0.16725(9) 0.0428(5) Uani 1 1 d . . . . .
O8A O 0.18877(19) -0.13053(13) -0.15379(9) 0.0402(5) Uani 1 1 d . . . . .
C1B C 0.9751(2) 0.41860(17) 0.24070(11) 0.0285(5) Uani 1 1 d D . . . .
C2B C 0.9821(2) 0.41378(16) 0.30836(12) 0.0294(5) Uani 1 1 d . . . . .
C3B C 1.0981(3) 0.4143(2) 0.34620(14) 0.0419(7) Uani 1 1 d . . . . .
H3B H 1.183253 0.420480 0.330751 0.050 Uiso 1 1 calc R U . . .
C4B C 1.0889(3) 0.4059(2) 0.40607(14) 0.0462(7) Uani 1 1 d . . . . .
H4B H 1.168243 0.407390 0.431999 0.055 Uiso 1 1 calc R U . . .
C5B C 0.9659(3) 0.3952(2) 0.42876(14) 0.0431(7) Uani 1 1 d . . . . .
H5B H 0.960801 0.388001 0.469870 0.052 Uiso 1 1 calc R U . . .
C6B C 0.8493(3) 0.39493(18) 0.39167(12) 0.0338(6) Uani 1 1 d . . . . .
H6B H 0.764477 0.387883 0.407354 0.041 Uiso 1 1 calc R U . . .
C7B C 0.8574(2) 0.40502(16) 0.33163(11) 0.0281(5) Uani 1 1 d . . . . .
C8B C 0.7393(2) 0.40528(16) 0.28523(11) 0.0249(5) Uani 1 1 d . . . . .
C9B C 0.7674(2) 0.48739(16) 0.25578(11) 0.0259(5) Uani 1 1 d . . . . .
C10B C 0.6816(3) 0.55273(17) 0.25069(13) 0.0332(6) Uani 1 1 d . . . . .
H10B H 0.596196 0.547450 0.266007 0.040 Uiso 1 1 calc R U . . .
C11B C 0.7200(3) 0.62505(18) 0.22350(14) 0.0403(7) Uani 1 1 d . . . . .
H11B H 0.662045 0.670196 0.221053 0.048 Uiso 1 1 calc R U . . .
C12B C 0.8426(3) 0.63170(18) 0.19990(14) 0.0434(7) Uani 1 1 d . . . . .
H12B H 0.868468 0.681388 0.181016 0.052 Uiso 1 1 calc R U . . .
C13B C 0.9281(3) 0.56677(19) 0.20347(13) 0.0378(6) Uani 1 1 d . . . . .
H13B H 1.011702 0.571349 0.186460 0.045 Uiso 1 1 calc R U . . .
C14B C 0.8917(2) 0.49459(16) 0.23203(11) 0.0276(5) Uani 1 1 d . . . . .
C20B C 0.8459(3) 0.6330(2) 0.42223(14) 0.0398(6) Uani 1 1 d . . . . .
H20C H 0.807854 0.609272 0.379594 0.048 Uiso 1 1 calc R U . C 1
H20D H 0.885322 0.583879 0.438342 0.048 Uiso 1 1 calc R U . C 1
C21B C 0.7398(3) 0.6676(2) 0.46084(16) 0.0446(7) Uani 1 1 d . . . . .
H21C H 0.783126 0.704070 0.499953 0.053 Uiso 1 1 calc R U . . .
H21D H 0.690307 0.707859 0.439700 0.053 Uiso 1 1 calc R U . . .
C22B C 0.5239(3) 0.5761(2) 0.43624(14) 0.0452(7) Uani 1 1 d . . . . .
H22C H 0.517818 0.620977 0.409352 0.054 Uiso 1 1 calc R U . . .
H22D H 0.449130 0.580818 0.462600 0.054 Uiso 1 1 calc R U . . .
C23B C 0.5099(3) 0.4828(2) 0.39775(13) 0.0391(6) Uani 1 1 d . . . . .
H23C H 0.521453 0.437443 0.423851 0.047 Uiso 1 1 calc R U . . .
H23D H 0.419982 0.468292 0.375147 0.047 Uiso 1 1 calc R U . . .
C24B C 0.6060(2) 0.40010(17) 0.31280(12) 0.0305(5) Uani 1 1 d . . . . .
H24C H 0.531135 0.395250 0.280819 0.037 Uiso 1 1 calc R U . . .
H24D H 0.594202 0.346649 0.332494 0.037 Uiso 1 1 calc R U . . .
C25B C 0.8558(2) 0.32047(17) 0.14090(12) 0.0292(5) Uani 1 1 d . . . . .
C26B C 0.8879(2) 0.32774(16) 0.20862(11) 0.0276(5) Uani 1 1 d . . . . .
H26B H 0.935340 0.275287 0.215866 0.033 Uiso 1 1 calc R U . . .
C27B C 0.7498(2) 0.32048(16) 0.23460(11) 0.0249(5) Uani 1 1 d . . . . .
H27B H 0.737469 0.264442 0.252346 0.030 Uiso 1 1 calc R U . . .
C28B C 0.6479(2) 0.31182(16) 0.17951(11) 0.0267(5) Uani 1 1 d . . . . .
C29B C 0.6554(2) 0.30216(17) 0.06707(11) 0.0271(5) Uani 1 1 d . . . . .
C30B C 0.6091(2) 0.21610(17) 0.03567(12) 0.0313(5) Uani 1 1 d . . . . .
H30B H 0.613553 0.165733 0.055307 0.038 Uiso 1 1 calc R U . . .
C31B C 0.5560(3) 0.20298(18) -0.02465(12) 0.0343(6) Uani 1 1 d . . . . .
H31B H 0.522709 0.144315 -0.047091 0.041 Uiso 1 1 calc R U . . .
C32B C 0.5538(3) 0.27863(18) -0.05054(12) 0.0326(6) Uani 1 1 d . . . . .
C33B C 0.5977(3) 0.36526(19) -0.01945(13) 0.0371(6) Uani 1 1 d . . . . .
H33B H 0.593567 0.415310 -0.039419 0.045 Uiso 1 1 calc R U . . .
C34B C 0.6480(3) 0.37881(18) 0.04145(12) 0.0350(6) Uani 1 1 d . . . . .
C35B C 0.6901(4) 0.4717(2) 0.07802(16) 0.0572(9) Uani 1 1 d . . . . .
H35D H 0.660165 0.516702 0.055321 0.086 Uiso 1 1 calc R U . . .
H35E H 0.787906 0.481399 0.085755 0.086 Uiso 1 1 calc R U . . .
H35F H 0.649964 0.477990 0.116986 0.086 Uiso 1 1 calc R U . . .
N1B N 0.71715(19) 0.31294(14) 0.12822(9) 0.0273(4) Uani 1 1 d . . . . .
N2B N 0.5026(2) 0.26745(18) -0.11537(11) 0.0412(6) Uani 1 1 d . . . . .
C15B C 1.1103(6) 0.4353(3) 0.2152(3) 0.0289(13) Uani 0.684(4) 1 d D U P D 1
H15C H 1.167906 0.388800 0.223161 0.035 Uiso 0.684(4) 1 calc R U P D 1
H15D H 1.097376 0.432083 0.170561 0.035 Uiso 0.684(4) 1 calc R U P D 1
O1B O 1.1708(3) 0.5224(2) 0.24459(17) 0.0328(7) Uani 0.684(4) 1 d D U P D 1
C16B C 1.3129(6) 0.5382(5) 0.2519(3) 0.0335(14) Uani 0.684(4) 1 d D U P D 1
H16C H 1.349069 0.537695 0.211802 0.040 Uiso 0.684(4) 1 calc R U P D 1
H16D H 1.350401 0.490864 0.270819 0.040 Uiso 0.684(4) 1 calc R U P D 1
C17B C 1.3479(9) 0.6299(6) 0.2926(4) 0.0336(19) Uani 0.684(4) 1 d D U P D 1
H17C H 1.446479 0.643780 0.299812 0.040 Uiso 0.684(4) 1 calc R U P D 1
H17D H 1.313475 0.676592 0.272041 0.040 Uiso 0.684(4) 1 calc R U P D 1
O2B O 1.2923(2) 0.63294(18) 0.34983(12) 0.0336(7) Uani 0.684(4) 1 d D U P D 1
C18B C 1.1670(9) 0.6698(10) 0.3524(5) 0.035(3) Uani 0.684(4) 1 d D U P D 1
H18C H 1.098644 0.630945 0.322287 0.043 Uiso 0.684(4) 1 calc R U P D 1
H18D H 1.177108 0.731201 0.342522 0.043 Uiso 0.684(4) 1 calc R U P D 1
C19B C 1.1239(4) 0.6745(3) 0.41551(19) 0.0403(10) Uani 0.684(4) 1 d D U P D 1
H19C H 1.196450 0.709105 0.445436 0.048 Uiso 0.684(4) 1 calc R U P D 1
H19D H 1.109178 0.612331 0.423936 0.048 Uiso 0.684(4) 1 calc R U P D 1
S1B S 0.9704(5) 0.7281(4) 0.4256(3) 0.0409(6) Uani 0.684(4) 1 d D U P D 1
C15C C 1.1169(13) 0.4125(9) 0.2203(9) 0.0289(13) Uani 0.316(4) 1 d D U P D 2
H15E H 1.148224 0.354290 0.225666 0.035 Uiso 0.316(4) 1 calc R U P D 2
H15F H 1.118767 0.417656 0.176931 0.035 Uiso 0.316(4) 1 calc R U P D 2
O1C O 1.1986(7) 0.4871(5) 0.2591(3) 0.0348(16) Uani 0.316(4) 1 d D U P D 2
C16C C 1.2913(15) 0.5391(10) 0.2319(6) 0.033(3) Uani 0.316(4) 1 d D U P D 2
H16E H 1.249628 0.553047 0.193807 0.040 Uiso 0.316(4) 1 calc R U P D 2
H16F H 1.369413 0.506303 0.221993 0.040 Uiso 0.316(4) 1 calc R U P D 2
C17C C 1.3332(17) 0.6242(14) 0.2780(10) 0.040(5) Uani 0.316(4) 1 d D U P D 2
H17E H 1.374814 0.608777 0.315619 0.048 Uiso 0.316(4) 1 calc R U P D 2
H17F H 1.401106 0.663234 0.261757 0.048 Uiso 0.316(4) 1 calc R U P D 2
O2C O 1.2220(6) 0.6727(4) 0.2927(3) 0.0391(17) Uani 0.316(4) 1 d D U P D 2
C18C C 1.168(2) 0.661(2) 0.3482(11) 0.042(6) Uani 0.316(4) 1 d D U P D 2
H18E H 1.236052 0.685097 0.383262 0.050 Uiso 0.316(4) 1 calc R U P D 2
H18F H 1.142144 0.595960 0.347631 0.050 Uiso 0.316(4) 1 calc R U P D 2
C19C C 1.0484(9) 0.7118(7) 0.3540(4) 0.041(2) Uani 0.316(4) 1 d D U P D 2
H19E H 0.975277 0.680254 0.323233 0.049 Uiso 0.316(4) 1 calc R U P D 2
H19F H 1.071564 0.773396 0.345808 0.049 Uiso 0.316(4) 1 calc R U P D 2
S1C S 0.9926(12) 0.7199(10) 0.4282(7) 0.0409(6) Uani 0.316(4) 1 d D U P D 2
O3B O 0.64702(19) 0.59685(13) 0.47335(9) 0.0372(4) Uani 1 1 d . . . . .
O4B O 0.60914(18) 0.48121(12) 0.35666(9) 0.0362(4) Uani 1 1 d . . . . .
O5B O 0.93229(18) 0.31897(14) 0.10179(9) 0.0395(5) Uani 1 1 d . . . . .
O6B O 0.52786(17) 0.30336(13) 0.17817(8) 0.0338(4) Uani 1 1 d . . . . .
O7B O 0.5467(3) 0.32225(19) -0.14435(11) 0.0641(7) Uani 1 1 d . . . . .
O8B O 0.4194(2) 0.20225(15) -0.13659(10) 0.0528(6) Uani 1 1 d . . . . .
C1 C 0.1747(3) 0.3538(3) 0.03932(18) 0.0474(8) Uani 0.895(2) 1 d D U P E 1
H1 H 0.099836 0.316429 0.053497 0.057 Uiso 0.895(2) 1 calc R U P E 1
Cl1 Cl 0.13339(14) 0.46511(8) 0.04620(6) 0.0720(4) Uani 0.895(2) 1 d D U P E 1
Cl2 Cl 0.19159(11) 0.30612(6) -0.03784(5) 0.0560(3) Uani 0.895(2) 1 d D U P E 1
Cl3 Cl 0.32119(9) 0.34935(8) 0.08485(5) 0.0613(3) Uani 0.895(2) 1 d D U P E 1
C1D C 0.155(3) 0.434(2) 0.0453(15) 0.084(5) Uani 0.105(2) 1 d D U P E 2
H1D H 0.097862 0.403582 0.072465 0.100 Uiso 0.105(2) 1 calc R U P E 2
Cl1D Cl 0.1075(16) 0.5439(13) 0.0543(8) 0.131(5) Uani 0.105(2) 1 d D U P E 2
Cl2D Cl 0.0978(16) 0.3721(13) -0.0301(7) 0.125(5) Uani 0.105(2) 1 d D U P E 2
Cl3D Cl 0.3197(13) 0.4195(11) 0.0703(7) 0.107(4) Uani 0.105(2) 1 d D U P E 2

loop_
_atom_site_aniso_label
_atom_site_aniso_U_11
_atom_site_aniso_U_22
_atom_site_aniso_U_33
_atom_site_aniso_U_23
_atom_site_aniso_U_13
_atom_site_aniso_U_12
C1A 0.0221(10) 0.0243(11) 0.0236(11) 0.0006(9) 0.0014(9) 0.0040(8)
C2A 0.0278(11) 0.0255(11) 0.0220(11) 0.0051(9) 0.0003(9) 0.0029(9)
C3A 0.0377(14) 0.0277(12) 0.0295(13) 0.0049(10) -0.0010(11) 0.0077(10)
C4A 0.0482(16) 0.0242(12) 0.0406(16) 0.0074(11) -0.0043(13) -0.0014(11)
C5A 0.0363(14) 0.0365(14) 0.0443(17) 0.0100(13) -0.0054(12) -0.0103(11)
C6A 0.0255(12) 0.0375(14) 0.0352(14) 0.0090(11) 0.0015(10) 0.0007(10)
C7A 0.0237(11) 0.0293(12) 0.0231(12) 0.0068(9) -0.0005(9) 0.0027(9)
C8A 0.0217(10) 0.0281(11) 0.0235(11) 0.0033(9) 0.0035(9) 0.0049(9)
C9A 0.0237(11) 0.0268(11) 0.0228(11) 0.0045(9) 0.0022(9) 0.0034(9)
C10A 0.0289(12) 0.0295(12) 0.0255(12) 0.0022(10) 0.0061(10) 0.0054(9)
C11A 0.0345(13) 0.0324(13) 0.0244(12) -0.0012(10) 0.0029(10) -0.0001(10)
C12A 0.0283(12) 0.0367(13) 0.0251(13) -0.0005(10) -0.0017(10) -0.0014(10)
C13A 0.0216(11) 0.0357(13) 0.0258(12) 0.0028(10) 0.0001(9) 0.0038(9)
C14A 0.0219(10) 0.0255(11) 0.0233(12) 0.0027(9) 0.0020(9) 0.0028(8)
C15A 0.0271(12) 0.0346(13) 0.0257(12) 0.0025(10) 0.0024(9) 0.0101(10)
C16A 0.0295(13) 0.0356(14) 0.0521(18) 0.0096(13) 0.0042(12) 0.0132(11)
C17A 0.0344(15) 0.0488(17) 0.060(2) 0.0227(16) -0.0034(14) 0.0090(13)
C18A 0.0500(18) 0.0485(18) 0.061(2) 0.0115(16) 0.0079(16) 0.0113(15)
C19A 0.0526(18) 0.058(2) 0.048(2) 0.0192(16) 0.0087(15) 0.0141(15)
S1A 0.0466(17) 0.0715(18) 0.0512(14) 0.0213(12) 0.0095(10) 0.0235(13)
C20A 0.045(2) 0.046(2) 0.056(3) 0.0087(19) -0.0003(19) 0.0048(17)
C21A 0.0282(18) 0.042(2) 0.056(2) 0.0163(17) -0.0075(16) -0.0015(15)
O3A 0.029(2) 0.0500(19) 0.051(2) 0.0175(16) -0.0049(19) -0.0045(14)
S1D 0.042(5) 0.046(3) 0.051(5) 0.011(3) 0.014(4) 0.021(3)
C20D 0.035(5) 0.046(5) 0.043(5) 0.019(5) 0.007(4) 0.004(5)
C21D 0.040(5) 0.053(5) 0.052(5) 0.019(5) 0.000(5) 0.010(5)
O3D 0.033(6) 0.048(6) 0.054(6) 0.012(5) 0.000(6) 0.008(5)
C22A 0.0256(12) 0.0535(17) 0.0343(15) 0.0067(13) 0.0059(11) 0.0049(11)
C23A 0.0233(11) 0.0444(15) 0.0309(14) 0.0045(11) 0.0035(10) 0.0071(10)
C24A 0.0249(11) 0.0365(13) 0.0263(13) 0.0054(10) 0.0041(9) 0.0093(10)
C25A 0.0280(11) 0.0290(12) 0.0242(12) 0.0042(10) 0.0016(9) 0.0039(9)
C26A 0.0218(10) 0.0262(11) 0.0231(11) 0.0027(9) 0.0017(9) 0.0031(9)
C27A 0.0235(11) 0.0252(11) 0.0246(12) 0.0044(9) 0.0021(9) 0.0036(9)
C28A 0.0295(12) 0.0295(12) 0.0261(12) 0.0078(10) 0.0028(10) 0.0029(9)
C29A 0.0281(12) 0.0330(12) 0.0223(12) 0.0043(10) -0.0018(9) 0.0051(10)
C30A 0.0535(17) 0.0288(13) 0.0301(14) 0.0051(11) -0.0058(12) -0.0046(12)
C31A 0.0521(17) 0.0346(14) 0.0264(14) 0.0067(11) -0.0043(12) 0.0016(12)
C32A 0.0277(12) 0.0357(13) 0.0225(12) 0.0009(10) -0.0029(9) 0.0077(10)
C33A 0.0299(12) 0.0302(12) 0.0282(13) 0.0000(10) 0.0004(10) 0.0022(10)
C34A 0.0305(12) 0.0333(13) 0.0267(13) 0.0047(10) 0.0027(10) 0.0026(10)
C35A 0.0523(18) 0.0453(16) 0.0360(16) 0.0094(13) 0.0041(13) -0.0064(14)
N1A 0.0277(10) 0.0318(10) 0.0228(10) 0.0027(8) -0.0010(8) 0.0034(8)
N2A 0.0271(10) 0.0402(12) 0.0237(11) 0.0006(9) -0.0010(8) 0.0036(9)
O1A 0.0402(10) 0.0447(11) 0.0307(10) 0.0085(8) 0.0039(8) 0.0233(8)
O2A 0.0480(12) 0.0371(10) 0.0574(15) 0.0066(10) 0.0141(10) 0.0062(9)
O4A 0.0200(8) 0.0587(12) 0.0300(10) 0.0107(9) 0.0048(7) 0.0086(8)
O5A 0.0386(10) 0.0471(11) 0.0253(10) 0.0000(8) 0.0036(8) 0.0162(8)
O6A 0.0322(10) 0.0557(12) 0.0318(11) 0.0100(9) -0.0002(8) 0.0149(9)
O7A 0.0482(12) 0.0537(12) 0.0271(10) 0.0087(9) -0.0037(9) 0.0127(10)
O8A 0.0444(11) 0.0358(10) 0.0355(11) -0.0055(8) 0.0036(9) 0.0036(8)
C1B 0.0235(11) 0.0340(13) 0.0234(12) -0.0034(10) -0.0004(9) -0.0001(9)
C2B 0.0314(12) 0.0298(12) 0.0243(12) -0.0013(10) -0.0018(10) 0.0049(10)
C3B 0.0303(13) 0.0539(17) 0.0348(16) -0.0074(13) -0.0060(11) 0.0093(12)
C4B 0.0444(16) 0.0556(18) 0.0343(16) -0.0017(14) -0.0129(13) 0.0161(14)
C5B 0.0585(19) 0.0429(16) 0.0275(14) 0.0073(12) -0.0086(13) 0.0114(14)
C6B 0.0398(14) 0.0340(13) 0.0272(13) 0.0053(11) 0.0002(11) 0.0052(11)
C7B 0.0318(12) 0.0253(11) 0.0244(12) -0.0004(9) -0.0037(10) 0.0038(9)
C8B 0.0259(11) 0.0269(11) 0.0206(11) 0.0027(9) -0.0003(9) 0.0022(9)
C9B 0.0287(11) 0.0252(11) 0.0206(11) -0.0001(9) -0.0027(9) -0.0001(9)
C10B 0.0342(13) 0.0331(13) 0.0297(14) 0.0004(11) -0.0035(11) 0.0062(10)
C11B 0.0559(18) 0.0280(13) 0.0338(15) 0.0036(11) -0.0081(13) 0.0035(12)
C12B 0.067(2) 0.0267(13) 0.0319(15) 0.0060(11) -0.0073(14) -0.0089(13)
C13B 0.0404(15) 0.0388(15) 0.0285(14) 0.0018(11) 0.0009(11) -0.0122(12)
C14B 0.0284(12) 0.0296(12) 0.0210(11) -0.0004(9) -0.0003(9) -0.0031(9)
C20B 0.0368(14) 0.0439(15) 0.0331(15) -0.0047(12) 0.0032(12) 0.0005(12)
C21B 0.0482(17) 0.0388(15) 0.0498(19) 0.0094(14) 0.0165(14) 0.0097(13)
C22B 0.0390(15) 0.064(2) 0.0290(15) -0.0061(14) 0.0021(12) 0.0163(14)
C23B 0.0319(13) 0.0549(17) 0.0263(14) -0.0017(12) 0.0067(11) 0.0007(12)
C24B 0.0306(12) 0.0331(13) 0.0258(13) 0.0016(10) 0.0038(10) 0.0011(10)
C25B 0.0295(12) 0.0303(12) 0.0247(12) -0.0022(10) 0.0010(10) 0.0031(10)
C26B 0.0282(12) 0.0277(12) 0.0245(12) -0.0009(9) -0.0012(9) 0.0053(9)
C27B 0.0271(11) 0.0249(11) 0.0216(11) 0.0034(9) -0.0015(9) 0.0021(9)
C28B 0.0300(12) 0.0244(11) 0.0234(12) 0.0010(9) 0.0019(9) -0.0002(9)
C29B 0.0257(11) 0.0344(12) 0.0185(11) 0.0009(9) -0.0011(9) 0.0007(9)
C30B 0.0310(12) 0.0315(12) 0.0288(13) 0.0014(10) -0.0022(10) 0.0034(10)
C31B 0.0336(13) 0.0367(14) 0.0282(13) -0.0038(11) -0.0028(10) 0.0057(11)
C32B 0.0307(12) 0.0438(15) 0.0216(12) 0.0016(11) -0.0012(10) 0.0066(11)
C33B 0.0474(15) 0.0380(14) 0.0249(13) 0.0077(11) -0.0018(11) 0.0007(12)
C34B 0.0442(15) 0.0334(13) 0.0247(13) 0.0040(11) -0.0037(11) -0.0008(11)
C35B 0.095(3) 0.0327(15) 0.0365(17) 0.0059(13) -0.0144(17) -0.0091(16)
N1B 0.0278(10) 0.0315(10) 0.0197(10) 0.0001(8) 0.0001(8) 0.0012(8)
N2B 0.0409(13) 0.0548(15) 0.0248(12) -0.0009(11) -0.0039(10) 0.0111(11)
C15B 0.0246(14) 0.031(3) 0.030(2) 0.001(2) 0.0011(12) 0.0035(19)
O1B 0.0203(14) 0.0359(17) 0.0377(19) -0.0026(14) -0.0023(12) 0.0024(12)
C16B 0.024(3) 0.041(3) 0.034(3) 0.003(3) 0.003(2) 0.0028(19)
C17B 0.030(3) 0.032(3) 0.037(4) 0.004(2) 0.004(3) 0.003(2)
O2B 0.0267(13) 0.0425(16) 0.0304(15) 0.0030(12) 0.0010(11) 0.0071(11)
C18B 0.026(3) 0.043(4) 0.036(5) 0.001(3) 0.003(3) 0.010(3)
C19B 0.032(2) 0.054(3) 0.032(2) 0.0046(19) -0.0005(16) 0.0041(18)
S1B 0.0374(17) 0.0375(13) 0.0460(7) -0.0007(7) 0.0128(12) 0.0062(10)
C15C 0.0246(14) 0.031(3) 0.030(2) 0.001(2) 0.0011(12) 0.0035(19)
O1C 0.027(3) 0.049(4) 0.026(3) 0.014(3) -0.005(3) -0.011(3)
C16C 0.030(6) 0.034(5) 0.036(8) 0.011(5) 0.000(5) -0.004(4)
C17C 0.017(5) 0.061(9) 0.043(10) 0.016(7) 0.008(6) 0.000(5)
O2C 0.045(4) 0.045(4) 0.032(3) 0.016(3) 0.009(3) 0.005(3)
C18C 0.065(13) 0.042(9) 0.020(8) 0.015(7) 0.002(7) -0.001(8)
C19C 0.045(5) 0.049(5) 0.030(5) 0.005(4) 0.003(4) 0.011(4)
S1C 0.0374(17) 0.0375(13) 0.0460(7) -0.0007(7) 0.0128(12) 0.0062(10)
O3B 0.0404(10) 0.0430(11) 0.0273(10) 0.0055(8) 0.0037(8) 0.0026(8)
O4B 0.0361(10) 0.0388(10) 0.0296(10) -0.0051(8) 0.0108(8) 0.0012(8)
O5B 0.0297(9) 0.0545(12) 0.0286(10) -0.0049(9) 0.0050(8) -0.0004(8)
O6B 0.0267(9) 0.0448(10) 0.0272(10) 0.0049(8) 0.0009(7) -0.0038(7)
O7B 0.0759(17) 0.0841(18) 0.0301(12) 0.0203(12) -0.0083(11) -0.0081(14)
O8B 0.0598(14) 0.0544(13) 0.0339(12) -0.0089(10) -0.0150(10) 0.0031(11)
C1 0.0390(17) 0.058(2) 0.053(2) 0.0225(17) 0.0168(15) 0.0141(15)
Cl1 0.0948(9) 0.0647(7) 0.0722(8) 0.0272(6) 0.0365(7) 0.0380(6)
Cl2 0.0696(6) 0.0499(5) 0.0479(6) 0.0115(4) 0.0064(5) 0.0003(4)
Cl3 0.0429(5) 0.0748(7) 0.0596(7) -0.0092(5) 0.0027(4) 0.0175(5)
C1D 0.081(9) 0.102(9) 0.071(9) 0.021(9) 0.022(8) 0.008(9)
Cl1D 0.113(9) 0.171(12) 0.108(10) 0.005(9) 0.033(8) 0.027(9)
Cl2D 0.113(8) 0.168(10) 0.087(8) 0.023(8) 0.004(7) -0.009(8)
Cl3D 0.095(7) 0.123(9) 0.094(8) 0.025(7) 0.016(6) -0.046(7)

loop_
_atom_type_symbol
_atom_type_description
_atom_type_scat_dispersion_real
_atom_type_scat_dispersion_imag
_atom_type_scat_source
C C 0.0033 0.0016 'International Tables Vol C Tables 4.2.6.8 and 6.1.1.4'
H H 0.0000 0.0000 'International Tables Vol C Tables 4.2.6.8 and 6.1.1.4'
Cl Cl 0.1484 0.1585 'International Tables Vol C Tables 4.2.6.8 and 6.1.1.4'
N N 0.0061 0.0033 'International Tables Vol C Tables 4.2.6.8 and 6.1.1.4'
O O 0.0106 0.0060 'International Tables Vol C Tables 4.2.6.8 and 6.1.1.4'
S S 0.1246 0.1234 'International Tables Vol C Tables 4.2.6.8 and 6.1.1.4'

loop_
_geom_angle_atom_site_label_1
_geom_angle_atom_site_label_2
_geom_angle_atom_site_label_3
_geom_angle
_geom_angle_site_symmetry_1
_geom_angle_site_symmetry_3
_geom_angle_publ_flag
C2A C1A C14A 108.52(19) . . ?
C2A C1A C15A 113.18(19) . . ?
C14A C1A C15A 112.37(19) . . ?
C2A C1A C26A 105.47(18) . . ?
C14A C1A C26A 103.17(18) . . ?
C15A C1A C26A 113.42(19) . . ?
C3A C2A C7A 119.8(2) . . ?
C3A C2A C1A 126.0(2) . . ?
C7A C2A C1A 114.1(2) . . ?
C4A C3A C2A 119.4(2) . . ?
C4A C3A H3A 120.3 . . ?
C2A C3A H3A 120.3 . . ?
C5A C4A C3A 120.4(2) . . ?
C5A C4A H4A 119.8 . . ?
C3A C4A H4A 119.8 . . ?
C4A C5A C6A 120.6(2) . . ?
C4A C5A H5A 119.7 . . ?
C6A C5A H5A 119.7 . . ?
C5A C6A C7A 119.5(2) . . ?
C5A C6A H6A 120.3 . . ?
C7A C6A H6A 120.3 . . ?
C6A C7A C2A 120.3(2) . . ?
C6A C7A C8A 125.5(2) . . ?
C2A C7A C8A 114.14(19) . . ?
C9A C8A C24A 113.26(19) . . ?
C9A C8A C7A 108.31(19) . . ?
C24A C8A C7A 113.10(19) . . ?
C9A C8A C27A 103.11(18) . . ?
C24A C8A C27A 112.43(19) . . ?
C7A C8A C27A 105.90(18) . . ?
C10A C9A C14A 119.8(2) . . ?
C10A C9A C8A 126.3(2) . . ?
C14A C9A C8A 113.8(2) . . ?
C11A C10A C9A 119.7(2) . . ?
C11A C10A H10A 120.1 . . ?
C9A C10A H10A 120.1 . . ?
C12A C11A C10A 120.3(2) . . ?
C12A C11A H11A 119.8 . . ?
C10A C11A H11A 119.8 . . ?
C11A C12A C13A 120.2(2) . . ?
C11A C12A H12A 119.9 . . ?
C13A C12A H12A 119.9 . . ?
C12A C13A C14A 120.1(2) . . ?
C12A C13A H13A 120.0 . . ?
C14A C13A H13A 120.0 . . ?
C13A C14A C9A 119.8(2) . . ?
C13A C14A C1A 125.8(2) . . ?
C9A C14A C1A 114.4(2) . . ?
O1A C15A C1A 105.08(19) . . ?
O1A C15A H15A 110.7 . . ?
C1A C15A H15A 110.7 . . ?
O1A C15A H15B 110.7 . . ?
C1A C15A H15B 110.7 . . ?
H15A C15A H15B 108.8 . . ?
O1A C16A C17A 107.2(2) . . ?
O1A C16A H16A 110.3 . . ?
C17A C16A H16A 110.3 . . ?
O1A C16A H16B 110.3 . . ?
C17A C16A H16B 110.3 . . ?
H16A C16A H16B 108.5 . . ?
O2A C17A C16A 111.5(3) . . ?
O2A C17A H17A 109.3 . . ?
C16A C17A H17A 109.3 . . ?
O2A C17A H17B 109.3 . . ?
C16A C17A H17B 109.3 . . ?
H17A C17A H17B 108.0 . . ?
O2A C18A C19A 113.3(3) . . ?
O2A C18A H18A 108.9 . . ?
C19A C18A H18A 108.9 . . ?
O2A C18A H18B 108.9 . . ?
C19A C18A H18B 108.9 . . ?
H18A C18A H18B 107.7 . . ?
C18A C19A S1A 109.0(3) . . ?
C18A C19A S1D 112.5(6) . . ?
C18A C19A H19A 109.9 . . ?
S1A C19A H19A 109.9 . . ?
C18A C19A H19B 109.9 . . ?
S1A C19A H19B 109.9 . . ?
H19A C19A H19B 108.3 . . ?
C20A S1A C19A 102.7(3) . . ?
C21A C20A S1A 112.9(4) . . ?
C21A C20A H20A 109.0 . . ?
S1A C20A H20A 109.0 . . ?
C21A C20A H20B 109.0 . . ?
S1A C20A H20B 109.0 . . ?
H20A C20A H20B 107.8 . . ?
O3A C21A C20A 106.6(4) . . ?
O3A C21A H21A 110.4 . . ?
C20A C21A H21A 110.4 . . ?
O3A C21A H21B 110.4 . . ?
C20A C21A H21B 110.4 . . ?
H21A C21A H21B 108.6 . . ?
C22A O3A C21A 113.4(4) . . ?
C19A S1D C20D 94.5(11) . . ?
C21D C20D S1D 106.9(13) . . ?
C21D C20D H20E 110.3 . . ?
S1D C20D H20E 110.3 . . ?
C21D C20D H20F 110.3 . . ?
S1D C20D H20F 110.3 . . ?
H20E C20D H20F 108.6 . . ?
O3D C21D C20D 114.5(19) . . ?
O3D C21D H21E 108.6 . . ?
C20D C21D H21E 108.6 . . ?
O3D C21D H21F 108.6 . . ?
C20D C21D H21F 108.6 . . ?
H21E C21D H21F 107.6 . . ?
C21D O3D C22A 120.3(18) . . ?
O3A C22A C23A 112.0(4) . . ?
O3D C22A C23A 112.9(16) . . ?
O3A C22A H22A 109.2 . . ?
C23A C22A H22A 109.2 . . ?
O3A C22A H22B 109.2 . . ?
C23A C22A H22B 109.2 . . ?
H22A C22A H22B 107.9 . . ?
O4A C23A C22A 106.3(2) . . ?
O4A C23A H23A 110.5 . . ?
C22A C23A H23A 110.5 . . ?
O4A C23A H23B 110.5 . . ?
C22A C23A H23B 110.5 . . ?
H23A C23A H23B 108.7 . . ?
O4A C24A C8A 105.60(19) . . ?
O4A C24A H24A 110.6 . . ?
C8A C24A H24A 110.6 . . ?
O4A C24A H24B 110.6 . . ?
C8A C24A H24B 110.6 . . ?
H24A C24A H24B 108.8 . . ?
O5A C25A N1A 123.7(2) . . ?
O5A C25A C26A 127.5(2) . . ?
N1A C25A C26A 108.72(19) . . ?
C25A C26A C27A 104.73(18) . . ?
C25A C26A C1A 114.55(19) . . ?
C27A C26A C1A 110.51(18) . . ?
C25A C26A H26A 109.0 . . ?
C27A C26A H26A 109.0 . . ?
C1A C26A H26A 109.0 . . ?
C28A C27A C26A 104.92(19) . . ?
C28A C27A C8A 114.26(19) . . ?
C26A C27A C8A 110.44(19) . . ?
C28A C27A H27A 109.0 . . ?
C26A C27A H27A 109.0 . . ?
C8A C27A H27A 109.0 . . ?
O6A C28A N1A 123.7(2) . . ?
O6A C28A C27A 127.6(2) . . ?
N1A C28A C27A 108.6(2) . . ?
C30A C29A C34A 122.3(2) . . ?
C30A C29A N1A 117.2(2) . . ?
C34A C29A N1A 120.5(2) . . ?
C29A C30A C31A 120.3(2) . . ?
C29A C30A H30A 119.9 . . ?
C31A C30A H30A 119.9 . . ?
C32A C31A C30A 117.2(3) . . ?
C32A C31A H31A 121.4 . . ?
C30A C31A H31A 121.4 . . ?
C31A C32A C33A 123.3(2) . . ?
C31A C32A N2A 117.1(2) . . ?
C33A C32A N2A 119.5(2) . . ?
C32A C33A C34A 119.6(2) . . ?
C32A C33A H33A 120.2 . . ?
C34A C33A H33A 120.2 . . ?
C33A C34A C29A 117.1(2) . . ?
C33A C34A C35A 121.2(2) . . ?
C29A C34A C35A 121.7(2) . . ?
C34A C35A H35A 109.5 . . ?
C34A C35A H35B 109.5 . . ?
H35A C35A H35B 109.5 . . ?
C34A C35A H35C 109.5 . . ?
H35A C35A H35C 109.5 . . ?
H35B C35A H35C 109.5 . . ?
C28A N1A C25A 113.0(2) . . ?
C28A N1A C29A 124.3(2) . . ?
C25A N1A C29A 121.9(2) . . ?
O7A N2A O8A 124.1(2) . . ?
O7A N2A C32A 118.2(2) . . ?
O8A N2A C32A 117.7(2) . . ?
C16A O1A C15A 116.8(2) . . ?
C17A O2A C18A 118.5(3) . . ?
C23A O4A C24A 117.37(19) . . ?
C14B C1B C2B 107.07(19) . . ?
C14B C1B C15B 109.3(3) . . ?
C2B C1B C15B 115.3(3) . . ?
C14B C1B C15C 124.1(6) . . ?
C2B C1B C15C 107.4(7) . . ?
C14B C1B C26B 106.15(19) . . ?
C2B C1B C26B 103.9(2) . . ?
C15B C1B C26B 114.5(3) . . ?
C15C C1B C26B 106.6(6) . . ?
C3B C2B C7B 119.6(3) . . ?
C3B C2B C1B 126.1(2) . . ?
C7B C2B C1B 114.3(2) . . ?
C4B C3B C2B 119.8(3) . . ?
C4B C3B H3B 120.1 . . ?
C2B C3B H3B 120.1 . . ?
C3B C4B C5B 120.7(3) . . ?
C3B C4B H4B 119.6 . . ?
C5B C4B H4B 119.6 . . ?
C4B C5B C6B 120.2(3) . . ?
C4B C5B H5B 119.9 . . ?
C6B C5B H5B 119.9 . . ?
C7B C6B C5B 119.6(3) . . ?
C7B C6B H6B 120.2 . . ?
C5B C6B H6B 120.2 . . ?
C6B C7B C2B 120.1(2) . . ?
C6B C7B C8B 125.9(2) . . ?
C2B C7B C8B 114.0(2) . . ?
C24B C8B C9B 113.9(2) . . ?
C24B C8B C7B 112.6(2) . . ?
C9B C8B C7B 107.79(19) . . ?
C24B C8B C27B 112.29(19) . . ?
C9B C8B C27B 106.14(19) . . ?
C7B C8B C27B 103.45(18) . . ?
C10B C9B C14B 119.5(2) . . ?
C10B C9B C8B 126.0(2) . . ?
C14B C9B C8B 114.5(2) . . ?
C11B C10B C9B 120.4(3) . . ?
C11B C10B H10B 119.8 . . ?
C9B C10B H10B 119.8 . . ?
C12B C11B C10B 119.9(3) . . ?
C12B C11B H11B 120.0 . . ?
C10B C11B H11B 120.0 . . ?
C11B C12B C13B 120.6(3) . . ?
C11B C12B H12B 119.7 . . ?
C13B C12B H12B 119.7 . . ?
C12B C13B C14B 119.9(3) . . ?
C12B C13B H13B 120.0 . . ?
C14B C13B H13B 120.0 . . ?
C13B C14B C9B 119.6(2) . . ?
C13B C14B C1B 126.5(2) . . ?
C9B C14B C1B 113.9(2) . . ?
C21B C20B S1B 106.0(2) . . ?
C21B C20B S1C 111.5(4) . . ?
C21B C20B H20C 110.5 . . ?
S1B C20B H20C 110.5 . . ?
C21B C20B H20D 110.5 . . ?
S1B C20B H20D 110.5 . . ?
H20C C20B H20D 108.7 . . ?
O3B C21B C20B 113.1(2) . . ?
O3B C21B H21C 109.0 . . ?
C20B C21B H21C 109.0 . . ?
O3B C21B H21D 109.0 . . ?
C20B C21B H21D 109.0 . . ?
H21C C21B H21D 107.8 . . ?
O3B C22B C23B 112.1(2) . . ?
O3B C22B H22C 109.2 . . ?
C23B C22B H22C 109.2 . . ?
O3B C22B H22D 109.2 . . ?
C23B C22B H22D 109.2 . . ?
H22C C22B H22D 107.9 . . ?
O4B C23B C22B 107.7(2) . . ?
O4B C23B H23C 110.2 . . ?
C22B C23B H23C 110.2 . . ?
O4B C23B H23D 110.2 . . ?
C22B C23B H23D 110.2 . . ?
H23C C23B H23D 108.5 . . ?
O4B C24B C8B 106.30(19) . . ?
O4B C24B H24C 110.5 . . ?
C8B C24B H24C 110.5 . . ?
O4B C24B H24D 110.5 . . ?
C8B C24B H24D 110.5 . . ?
H24C C24B H24D 108.7 . . ?
O5B C25B N1B 122.8(2) . . ?
O5B C25B C26B 128.2(2) . . ?
N1B C25B C26B 108.9(2) . . ?
C25B C26B C27B 104.68(19) . . ?
C25B C26B C1B 113.9(2) . . ?
C27B C26B C1B 110.37(19) . . ?
C25B C26B H26B 109.3 . . ?
C27B C26B H26B 109.3 . . ?
C1B C26B H26B 109.3 . . ?
C28B C27B C26B 104.92(19) . . ?
C28B C27B C8B 112.92(19) . . ?
C26B C27B C8B 110.56(19) . . ?
C28B C27B H27B 109.4 . . ?
C26B C27B H27B 109.4 . . ?
C8B C27B H27B 109.4 . . ?
O6B C28B N1B 123.7(2) . . ?
O6B C28B C27B 128.1(2) . . ?
N1B C28B C27B 108.2(2) . . ?
C30B C29B C34B 122.7(2) . . ?
C30B C29B N1B 118.6(2) . . ?
C34B C29B N1B 118.6(2) . . ?
C29B C30B C31B 120.0(3) . . ?
C29B C30B H30B 120.0 . . ?
C31B C30B H30B 120.0 . . ?
C32B C31B C30B 117.1(2) . . ?
C32B C31B H31B 121.5 . . ?
C30B C31B H31B 121.5 . . ?
C31B C32B C33B 123.6(2) . . ?
C31B C32B N2B 118.9(2) . . ?
C33B C32B N2B 117.5(2) . . ?
C32B C33B C34B 119.4(3) . . ?
C32B C33B H33B 120.3 . . ?
C34B C33B H33B 120.3 . . ?
C33B C34B C29B 117.1(2) . . ?
C33B C34B C35B 121.4(3) . . ?
C29B C34B C35B 121.4(2) . . ?
C34B C35B H35D 109.5 . . ?
C34B C35B H35E 109.5 . . ?
H35D C35B H35E 109.5 . . ?
C34B C35B H35F 109.5 . . ?
H35D C35B H35F 109.5 . . ?
H35E C35B H35F 109.5 . . ?
C28B N1B C25B 113.2(2) . . ?
C28B N1B C29B 124.7(2) . . ?
C25B N1B C29B 122.0(2) . . ?
O7B N2B O8B 124.2(3) . . ?
O7B N2B C32B 118.2(2) . . ?
O8B N2B C32B 117.6(3) . . ?
O1B C15B C1B 107.7(4) . . ?
O1B C15B H15C 110.2 . . ?
C1B C15B H15C 110.2 . . ?
O1B C15B H15D 110.2 . . ?
C1B C15B H15D 110.2 . . ?
H15C C15B H15D 108.5 . . ?
C15B O1B C16B 118.0(4) . . ?
O1B C16B C17B 106.0(6) . . ?
O1B C16B H16C 110.5 . . ?
C17B C16B H16C 110.5 . . ?
O1B C16B H16D 110.5 . . ?
C17B C16B H16D 110.5 . . ?
H16C C16B H16D 108.7 . . ?
O2B C17B C16B 111.4(7) . . ?
O2B C17B H17C 109.4 . . ?
C16B C17B H17C 109.4 . . ?
O2B C17B H17D 109.4 . . ?
C16B C17B H17D 109.4 . . ?
H17C C17B H17D 108.0 . . ?
C17B O2B C18B 114.0(6) . . ?
O2B C18B C19B 108.6(8) . . ?
O2B C18B H18C 110.0 . . ?
C19B C18B H18C 110.0 . . ?
O2B C18B H18D 110.0 . . ?
C19B C18B H18D 110.0 . . ?
H18C C18B H18D 108.3 . . ?
C18B C19B S1B 112.4(5) . . ?
C18B C19B H19C 109.1 . . ?
S1B C19B H19C 109.1 . . ?
C18B C19B H19D 109.1 . . ?
S1B C19B H19D 109.1 . . ?
H19C C19B H19D 107.9 . . ?
C20B S1B C19B 102.6(3) . . ?
O1C C15C C1B 105.0(10) . . ?
O1C C15C H15E 110.8 . . ?
C1B C15C H15E 110.8 . . ?
O1C C15C H15F 110.8 . . ?
C1B C15C H15F 110.8 . . ?
H15E C15C H15F 108.8 . . ?
C16C O1C C15C 117.7(10) . . ?
O1C C16C C17C 105.6(12) . . ?
O1C C16C H16E 110.6 . . ?
C17C C16C H16E 110.6 . . ?
O1C C16C H16F 110.6 . . ?
C17C C16C H16F 110.6 . . ?
H16E C16C H16F 108.8 . . ?
O2C C17C C16C 111.5(14) . . ?
O2C C17C H17E 109.3 . . ?
C16C C17C H17E 109.3 . . ?
O2C C17C H17F 109.3 . . ?
C16C C17C H17F 109.3 . . ?
H17E C17C H17F 108.0 . . ?
C18C O2C C17C 115.0(14) . . ?
O2C C18C C19C 107.5(15) . . ?
O2C C18C H18E 110.2 . . ?
C19C C18C H18E 110.2 . . ?
O2C C18C H18F 110.2 . . ?
C19C C18C H18F 110.2 . . ?
H18E C18C H18F 108.5 . . ?
C18C C19C S1C 111.1(10) . . ?
C18C C19C H19E 109.4 . . ?
S1C C19C H19E 109.4 . . ?
C18C C19C H19F 109.4 . . ?
S1C C19C H19F 109.4 . . ?
H19E C19C H19F 108.0 . . ?
C19C S1C C20B 107.0(9) . . ?
C22B O3B C21B 117.0(2) . . ?
C23B O4B C24B 116.3(2) . . ?
Cl3 C1 Cl1 111.6(2) . . ?
Cl3 C1 Cl2 110.11(18) . . ?
Cl1 C1 Cl2 110.9(2) . . ?
Cl3 C1 H1 108.0 . . ?
Cl1 C1 H1 108.0 . . ?
Cl2 C1 H1 108.0 . . ?
Cl1D C1D Cl3D 119(2) . . ?
Cl1D C1D Cl2D 109.6(17) . . ?
Cl3D C1D Cl2D 114.3(17) . . ?
Cl1D C1D H1D 104.1 . . ?
Cl3D C1D H1D 104.1 . . ?
Cl2D C1D H1D 104.1 . . ?

loop_
_geom_bond_atom_site_label_1
_geom_bond_atom_site_label_2
_geom_bond_distance
_geom_bond_site_symmetry_2
_geom_bond_publ_flag
C1A C2A 1.518(3) . ?
C1A C14A 1.525(3) . ?
C1A C15A 1.526(3) . ?
C1A C26A 1.565(3) . ?
C2A C3A 1.395(3) . ?
C2A C7A 1.398(3) . ?
C3A C4A 1.389(4) . ?
C3A H3A 0.9500 . ?
C4A C5A 1.383(4) . ?
C4A H4A 0.9500 . ?
C5A C6A 1.383(4) . ?
C5A H5A 0.9500 . ?
C6A C7A 1.385(3) . ?
C6A H6A 0.9500 . ?
C7A C8A 1.528(3) . ?
C8A C9A 1.524(3) . ?
C8A C24A 1.525(3) . ?
C8A C27A 1.562(3) . ?
C9A C10A 1.392(3) . ?
C9A C14A 1.399(3) . ?
C10A C11A 1.391(4) . ?
C10A H10A 0.9500 . ?
C11A C12A 1.383(4) . ?
C11A H11A 0.9500 . ?
C12A C13A 1.384(3) . ?
C12A H12A 0.9500 . ?
C13A C14A 1.391(3) . ?
C13A H13A 0.9500 . ?
C15A O1A 1.417(3) . ?
C15A H15A 0.9900 . ?
C15A H15B 0.9900 . ?
C16A O1A 1.407(3) . ?
C16A C17A 1.500(4) . ?
C16A H16A 0.9900 . ?
C16A H16B 0.9900 . ?
C17A O2A 1.418(4) . ?
C17A H17A 0.9900 . ?
C17A H17B 0.9900 . ?
C18A O2A 1.419(4) . ?
C18A C19A 1.481(4) . ?
C18A H18A 0.9900 . ?
C18A H18B 0.9900 . ?
C19A S1A 1.825(7) . ?
C19A S1D 1.85(2) . ?
C19A H19A 0.9900 . ?
C19A H19B 0.9900 . ?
S1A C20A 1.818(5) . ?
C20A C21A 1.488(6) . ?
C20A H20A 0.9900 . ?
C20A H20B 0.9900 . ?
C21A O3A 1.431(5) . ?
C21A H21A 0.9900 . ?
C21A H21B 0.9900 . ?
O3A C22A 1.412(5) . ?
S1D C20D 1.849(17) . ?
C20D C21D 1.474(17) . ?
C20D H20E 0.9900 . ?
C20D H20F 0.9900 . ?
C21D O3D 1.421(18) . ?
C21D H21E 0.9900 . ?
C21D H21F 0.9900 . ?
O3D C22A 1.428(18) . ?
C22A C23A 1.503(4) . ?
C22A H22A 0.9900 . ?
C22A H22B 0.9900 . ?
C23A O4A 1.403(3) . ?
C23A H23A 0.9900 . ?
C23A H23B 0.9900 . ?
C24A O4A 1.416(3) . ?
C24A H24A 0.9900 . ?
C24A H24B 0.9900 . ?
C25A O5A 1.211(3) . ?
C25A N1A 1.396(3) . ?
C25A C26A 1.513(3) . ?
C26A C27A 1.550(3) . ?
C26A H26A 1.0000 . ?
C27A C28A 1.515(3) . ?
C27A H27A 1.0000 . ?
C28A O6A 1.209(3) . ?
C28A N1A 1.392(3) . ?
C29A C30A 1.379(4) . ?
C29A C34A 1.393(3) . ?
C29A N1A 1.435(3) . ?
C30A C31A 1.384(4) . ?
C30A H30A 0.9500 . ?
C31A C32A 1.374(4) . ?
C31A H31A 0.9500 . ?
C32A C33A 1.377(4) . ?
C32A N2A 1.469(3) . ?
C33A C34A 1.392(4) . ?
C33A H33A 0.9500 . ?
C34A C35A 1.493(4) . ?
C35A H35A 0.9800 . ?
C35A H35B 0.9800 . ?
C35A H35C 0.9800 . ?
N2A O7A 1.221(3) . ?
N2A O8A 1.226(3) . ?
C1B C14B 1.525(4) . ?
C1B C2B 1.526(4) . ?
C1B C15B 1.529(7) . ?
C1B C15C 1.538(14) . ?
C1B C26B 1.573(3) . ?
C2B C3B 1.394(4) . ?
C2B C7B 1.397(3) . ?
C3B C4B 1.377(4) . ?
C3B H3B 0.9500 . ?
C4B C5B 1.379(4) . ?
C4B H4B 0.9500 . ?
C5B C6B 1.390(4) . ?
C5B H5B 0.9500 . ?
C6B C7B 1.386(4) . ?
C6B H6B 0.9500 . ?
C7B C8B 1.525(3) . ?
C8B C24B 1.519(3) . ?
C8B C9B 1.520(3) . ?
C8B C27B 1.565(3) . ?
C9B C10B 1.394(3) . ?
C9B C14B 1.397(3) . ?
C10B C11B 1.380(4) . ?
C10B H10B 0.9500 . ?
C11B C12B 1.380(4) . ?
C11B H11B 0.9500 . ?
C12B C13B 1.382(4) . ?
C12B H12B 0.9500 . ?
C13B C14B 1.393(4) . ?
C13B H13B 0.9500 . ?
C20B C21B 1.498(4) . ?
C20B S1B 1.794(7) . ?
C20B S1C 1.853(16) . ?
C20B H20C 0.9900 . ?
C20B H20D 0.9900 . ?
C21B O3B 1.427(3) . ?
C21B H21C 0.9900 . ?
C21B H21D 0.9900 . ?
C22B O3B 1.417(3) . ?
C22B C23B 1.498(4) . ?
C22B H22C 0.9900 . ?
C22B H22D 0.9900 . ?
C23B O4B 1.404(3) . ?
C23B H23C 0.9900 . ?
C23B H23D 0.9900 . ?
C24B O4B 1.419(3) . ?
C24B H24C 0.9900 . ?
C24B H24D 0.9900 . ?
C25B O5B 1.205(3) . ?
C25B N1B 1.395(3) . ?
C25B C26B 1.508(4) . ?
C26B C27B 1.547(3) . ?
C26B H26B 1.0000 . ?
C27B C28B 1.525(3) . ?
C27B H27B 1.0000 . ?
C28B O6B 1.202(3) . ?
C28B N1B 1.386(3) . ?
C29B C30B 1.377(3) . ?
C29B C34B 1.391(4) . ?
C29B N1B 1.436(3) . ?
C30B C31B 1.387(4) . ?
C30B H30B 0.9500 . ?
C31B C32B 1.375(4) . ?
C31B H31B 0.9500 . ?
C32B C33B 1.377(4) . ?
C32B N2B 1.478(3) . ?
C33B C34B 1.391(4) . ?
C33B H33B 0.9500 . ?
C34B C35B 1.492(4) . ?
C35B H35D 0.9800 . ?
C35B H35E 0.9800 . ?
C35B H35F 0.9800 . ?
N2B O7B 1.211(3) . ?
N2B O8B 1.225(3) . ?
C15B O1B 1.413(6) . ?
C15B H15C 0.9900 . ?
C15B H15D 0.9900 . ?
O1B C16B 1.421(7) . ?
C16B C17B 1.506(8) . ?
C16B H16C 0.9900 . ?
C16B H16D 0.9900 . ?
C17B O2B 1.428(9) . ?
C17B H17C 0.9900 . ?
C17B H17D 0.9900 . ?
O2B C18B 1.434(8) . ?
C18B C19B 1.497(10) . ?
C18B H18C 0.9900 . ?
C18B H18D 0.9900 . ?
C19B S1B 1.830(5) . ?
C19B H19C 0.9900 . ?
C19B H19D 0.9900 . ?
C15C O1C 1.432(15) . ?
C15C H15E 0.9900 . ?
C15C H15F 0.9900 . ?
O1C C16C 1.402(13) . ?
C16C C17C 1.496(16) . ?
C16C H16E 0.9900 . ?
C16C H16F 0.9900 . ?
C17C O2C 1.428(17) . ?
C17C H17E 0.9900 . ?
C17C H17F 0.9900 . ?
O2C C18C 1.423(17) . ?
C18C C19C 1.499(18) . ?
C18C H18E 0.9900 . ?
C18C H18F 0.9900 . ?
C19C S1C 1.778(15) . ?
C19C H19E 0.9900 . ?
C19C H19F 0.9900 . ?
C1 Cl3 1.749(4) . ?
C1 Cl1 1.758(4) . ?
C1 Cl2 1.771(4) . ?
C1 H1 1.0000 . ?
C1D Cl1D 1.76(2) . ?
C1D Cl3D 1.76(2) . ?
C1D Cl2D 1.79(2) . ?
C1D H1D 1.0000 . ?

loop_
_geom_torsion_atom_site_label_1
_geom_torsion_atom_site_label_2
_geom_torsion_atom_site_label_3
_geom_torsion_atom_site_label_4
_geom_torsion
_geom_torsion_site_symmetry_1
_geom_torsion_site_symmetry_2
_geom_torsion_site_symmetry_3
_geom_torsion_site_symmetry_4
_geom_torsion_publ_flag
C14A C1A C2A C3A -131.9(3) . . . . ?
C15A C1A C2A C3A -6.5(4) . . . . ?
C26A C1A C2A C3A 118.1(3) . . . . ?
C14A C1A C2A C7A 51.2(3) . . . . ?
C15A C1A C2A C7A 176.6(2) . . . . ?
C26A C1A C2A C7A -58.8(3) . . . . ?
C7A C2A C3A C4A -0.7(4) . . . . ?
C1A C2A C3A C4A -177.4(2) . . . . ?
C2A C3A C4A C5A -0.6(4) . . . . ?
C3A C4A C5A C6A 1.0(5) . . . . ?
C4A C5A C6A C7A 0.0(4) . . . . ?
C5A C6A C7A C2A -1.3(4) . . . . ?
C5A C6A C7A C8A 176.7(3) . . . . ?
C3A C2A C7A C6A 1.6(4) . . . . ?
C1A C2A C7A C6A 178.7(2) . . . . ?
C3A C2A C7A C8A -176.6(2) . . . . ?
C1A C2A C7A C8A 0.5(3) . . . . ?
C6A C7A C8A C9A 129.8(3) . . . . ?
C2A C7A C8A C9A -52.1(3) . . . . ?
C6A C7A C8A C24A 3.4(3) . . . . ?
C2A C7A C8A C24A -178.5(2) . . . . ?
C6A C7A C8A C27A -120.1(3) . . . . ?
C2A C7A C8A C27A 58.0(3) . . . . ?
C24A C8A C9A C10A -5.5(3) . . . . ?
C7A C8A C9A C10A -131.8(2) . . . . ?
C27A C8A C9A C10A 116.2(3) . . . . ?
C24A C8A C9A C14A 177.9(2) . . . . ?
C7A C8A C9A C14A 51.6(3) . . . . ?
C27A C8A C9A C14A -60.4(2) . . . . ?
C14A C9A C10A C11A -1.9(4) . . . . ?
C8A C9A C10A C11A -178.4(2) . . . . ?
C9A C10A C11A C12A 1.4(4) . . . . ?
C10A C11A C12A C13A 0.5(4) . . . . ?
C11A C12A C13A C14A -1.7(4) . . . . ?
C12A C13A C14A C9A 1.2(4) . . . . ?
C12A C13A C14A C1A 178.4(2) . . . . ?
C10A C9A C14A C13A 0.7(4) . . . . ?
C8A C9A C14A C13A 177.5(2) . . . . ?
C10A C9A C14A C1A -176.8(2) . . . . ?
C8A C9A C14A C1A 0.0(3) . . . . ?
C2A C1A C14A C13A 131.0(2) . . . . ?
C15A C1A C14A C13A 5.1(3) . . . . ?
C26A C1A C14A C13A -117.4(3) . . . . ?
C2A C1A C14A C9A -51.6(3) . . . . ?
C15A C1A C14A C9A -177.6(2) . . . . ?
C26A C1A C14A C9A 59.9(2) . . . . ?
C2A C1A C15A O1A -64.9(3) . . . . ?
C14A C1A C15A O1A 58.5(3) . . . . ?
C26A C1A C15A O1A 175.03(19) . . . . ?
O1A C16A C17A O2A 66.2(3) . . . . ?
O2A C18A C19A S1A 176.0(3) . . . . ?
O2A C18A C19A S1D 167.3(7) . . . . ?
C18A C19A S1A C20A -138.4(3) . . . . ?
C19A S1A C20A C21A -107.2(4) . . . . ?
S1A C20A C21A O3A -173.8(5) . . . . ?
C20A C21A O3A C22A -178.0(6) . . . . ?
C18A C19A S1D C20D -160.9(8) . . . . ?
C19A S1D C20D C21D 175.1(14) . . . . ?
S1D C20D C21D O3D -169.3(16) . . . . ?
C20D C21D O3D C22A -97(3) . . . . ?
C21A O3A C22A C23A 96.3(6) . . . . ?
C21D O3D C22A C23A 118(3) . . . . ?
O3A C22A C23A O4A -59.3(3) . . . . ?
O3D C22A C23A O4A -72.3(9) . . . . ?
C9A C8A C24A O4A -54.4(3) . . . . ?
C7A C8A C24A O4A 69.3(3) . . . . ?
C27A C8A C24A O4A -170.82(19) . . . . ?
O5A C25A C26A C27A 177.0(3) . . . . ?
N1A C25A C26A C27A -0.7(3) . . . . ?
O5A C25A C26A C1A -61.8(3) . . . . ?
N1A C25A C26A C1A 120.5(2) . . . . ?
C2A C1A C26A C25A -61.2(2) . . . . ?
C14A C1A C26A C25A -174.98(18) . . . . ?
C15A C1A C26A C25A 63.2(3) . . . . ?
C2A C1A C26A C27A 56.8(2) . . . . ?
C14A C1A C26A C27A -57.0(2) . . . . ?
C15A C1A C26A C27A -178.82(19) . . . . ?
C25A C26A C27A C28A -0.4(2) . . . . ?
C1A C26A C27A C28A -124.3(2) . . . . ?
C25A C26A C27A C8A 123.2(2) . . . . ?
C1A C26A C27A C8A -0.7(3) . . . . ?
C9A C8A C27A C28A 176.34(19) . . . . ?
C24A C8A C27A C28A -61.3(3) . . . . ?
C7A C8A C27A C28A 62.7(2) . . . . ?
C9A C8A C27A C26A 58.4(2) . . . . ?
C24A C8A C27A C26A -179.32(19) . . . . ?
C7A C8A C27A C26A -55.3(2) . . . . ?
C26A C27A C28A O6A -177.7(2) . . . . ?
C8A C27A C28A O6A 61.2(3) . . . . ?
C26A C27A C28A N1A 1.5(3) . . . . ?
C8A C27A C28A N1A -119.6(2) . . . . ?
C34A C29A C30A C31A -3.6(4) . . . . ?
N1A C29A C30A C31A 173.7(3) . . . . ?
C29A C30A C31A C32A -0.6(4) . . . . ?
C30A C31A C32A C33A 3.9(4) . . . . ?
C30A C31A C32A N2A -172.3(2) . . . . ?
C31A C32A C33A C34A -3.0(4) . . . . ?
N2A C32A C33A C34A 173.1(2) . . . . ?
C32A C33A C34A C29A -1.1(4) . . . . ?
C32A C33A C34A C35A 178.4(2) . . . . ?
C30A C29A C34A C33A 4.4(4) . . . . ?
N1A C29A C34A C33A -172.8(2) . . . . ?
C30A C29A C34A C35A -175.2(3) . . . . ?
N1A C29A C34A C35A 7.7(4) . . . . ?
O6A C28A N1A C25A 177.1(2) . . . . ?
C27A C28A N1A C25A -2.1(3) . . . . ?
O6A C28A N1A C29A 7.6(4) . . . . ?
C27A C28A N1A C29A -171.6(2) . . . . ?
O5A C25A N1A C28A -176.1(2) . . . . ?
C26A C25A N1A C28A 1.8(3) . . . . ?
O5A C25A N1A C29A -6.3(4) . . . . ?
C26A C25A N1A C29A 171.6(2) . . . . ?
C30A C29A N1A C28A 77.6(3) . . . . ?
C34A C29A N1A C28A -105.1(3) . . . . ?
C30A C29A N1A C25A -91.0(3) . . . . ?
C34A C29A N1A C25A 86.3(3) . . . . ?
C31A C32A N2A O7A -33.8(3) . . . . ?
C33A C32A N2A O7A 149.8(2) . . . . ?
C31A C32A N2A O8A 143.7(2) . . . . ?
C33A C32A N2A O8A -32.7(3) . . . . ?
C17A C16A O1A C15A 175.3(2) . . . . ?
C1A C15A O1A C16A 170.5(2) . . . . ?
C16A C17A O2A C18A -121.4(3) . . . . ?
C19A C18A O2A C17A 83.6(4) . . . . ?
C22A C23A O4A C24A 173.7(2) . . . . ?
C8A C24A O4A C23A -152.0(2) . . . . ?
C14B C1B C2B C3B -128.5(3) . . . . ?
C15B C1B C2B C3B -6.7(4) . . . . ?
C15C C1B C2B C3B 6.7(6) . . . . ?
C26B C1B C2B C3B 119.4(3) . . . . ?
C14B C1B C2B C7B 53.7(3) . . . . ?
C15B C1B C2B C7B 175.6(3) . . . . ?
C15C C1B C2B C7B -171.0(6) . . . . ?
C26B C1B C2B C7B -58.3(3) . . . . ?
C7B C2B C3B C4B 0.2(4) . . . . ?
C1B C2B C3B C4B -177.4(3) . . . . ?
C2B C3B C4B C5B 1.2(5) . . . . ?
C3B C4B C5B C6B -1.5(5) . . . . ?
C4B C5B C6B C7B 0.3(4) . . . . ?
C5B C6B C7B C2B 1.1(4) . . . . ?
C5B C6B C7B C8B 179.4(2) . . . . ?
C3B C2B C7B C6B -1.4(4) . . . . ?
C1B C2B C7B C6B 176.5(2) . . . . ?
C3B C2B C7B C8B -179.9(2) . . . . ?
C1B C2B C7B C8B -2.0(3) . . . . ?
C6B C7B C8B C24B 4.3(3) . . . . ?
C2B C7B C8B C24B -177.3(2) . . . . ?
C6B C7B C8B C9B 130.7(3) . . . . ?
C2B C7B C8B C9B -50.9(3) . . . . ?
C6B C7B C8B C27B -117.1(3) . . . . ?
C2B C7B C8B C27B 61.3(3) . . . . ?
C24B C8B C9B C10B -2.4(3) . . . . ?
C7B C8B C9B C10B -128.1(3) . . . . ?
C27B C8B C9B C10B 121.6(3) . . . . ?
C24B C8B C9B C14B 178.0(2) . . . . ?
C7B C8B C9B C14B 52.3(3) . . . . ?
C27B C8B C9B C14B -58.0(3) . . . . ?
C14B C9B C10B C11B -1.3(4) . . . . ?
C8B C9B C10B C11B 179.1(2) . . . . ?
C9B C10B C11B C12B 1.6(4) . . . . ?
C10B C11B C12B C13B -0.4(4) . . . . ?
C11B C12B C13B C14B -1.1(4) . . . . ?
C12B C13B C14B C9B 1.3(4) . . . . ?
C12B C13B C14B C1B -178.9(2) . . . . ?
C10B C9B C14B C13B -0.1(4) . . . . ?
C8B C9B C14B C13B 179.5(2) . . . . ?
C10B C9B C14B C1B -179.9(2) . . . . ?
C8B C9B C14B C1B -0.3(3) . . . . ?
C2B C1B C14B C13B 127.9(3) . . . . ?
C15B C1B C14B C13B 2.3(4) . . . . ?
C15C C1B C14B C13B 2.1(9) . . . . ?
C26B C1B C14B C13B -121.6(3) . . . . ?
C2B C1B C14B C9B -52.4(3) . . . . ?
C15B C1B C14B C9B -177.9(3) . . . . ?
C15C C1B C14B C9B -178.2(8) . . . . ?
C26B C1B C14B C9B 58.1(3) . . . . ?
S1B C20B C21B O3B -167.8(3) . . . . ?
S1C C20B C21B O3B -161.0(5) . . . . ?
O3B C22B C23B O4B -64.8(3) . . . . ?
C9B C8B C24B O4B -58.2(3) . . . . ?
C7B C8B C24B O4B 64.8(3) . . . . ?
C27B C8B C24B O4B -178.9(2) . . . . ?
O5B C25B C26B C27B -176.7(3) . . . . ?
N1B C25B C26B C27B 1.8(3) . . . . ?
O5B C25B C26B C1B 62.7(3) . . . . ?
N1B C25B C26B C1B -118.9(2) . . . . ?
C14B C1B C26B C25B 62.0(2) . . . . ?
C2B C1B C26B C25B 174.68(19) . . . . ?
C15B C1B C26B C25B -58.7(4) . . . . ?
C15C C1B C26B C25B -72.1(8) . . . . ?
C14B C1B C26B C27B -55.4(3) . . . . ?
C2B C1B C26B C27B 57.3(2) . . . . ?
C15B C1B C26B C27B -176.1(3) . . . . ?
C15C C1B C26B C27B 170.6(7) . . . . ?
C25B C26B C27B C28B -1.3(2) . . . . ?
C1B C26B C27B C28B 121.6(2) . . . . ?
C25B C26B C27B C8B -123.4(2) . . . . ?
C1B C26B C27B C8B -0.5(3) . . . . ?
C24B C8B C27B C28B 63.8(3) . . . . ?
C9B C8B C27B C28B -61.2(2) . . . . ?
C7B C8B C27B C28B -174.5(2) . . . . ?
C24B C8B C27B C26B -179.0(2) . . . . ?
C9B C8B C27B C26B 56.0(2) . . . . ?
C7B C8B C27B C26B -57.3(2) . . . . ?
C26B C27B C28B O6B 179.0(2) . . . . ?
C8B C27B C28B O6B -60.5(3) . . . . ?
C26B C27B C28B N1B 0.5(2) . . . . ?
C8B C27B C28B N1B 121.0(2) . . . . ?
C34B C29B C30B C31B 2.0(4) . . . . ?
N1B C29B C30B C31B -176.3(2) . . . . ?
C29B C30B C31B C32B 0.6(4) . . . . ?
C30B C31B C32B C33B -1.8(4) . . . . ?
C30B C31B C32B N2B 177.8(2) . . . . ?
C31B C32B C33B C34B 0.3(4) . . . . ?
N2B C32B C33B C34B -179.3(2) . . . . ?
C32B C33B C34B C29B 2.3(4) . . . . ?
C32B C33B C34B C35B -176.8(3) . . . . ?
C30B C29B C34B C33B -3.4(4) . . . . ?
N1B C29B C34B C33B 174.8(2) . . . . ?
C30B C29B C34B C35B 175.6(3) . . . . ?
N1B C29B C34B C35B -6.1(4) . . . . ?
O6B C28B N1B C25B -178.0(2) . . . . ?
C27B C28B N1B C25B 0.6(3) . . . . ?
O6B C28B N1B C29B -1.5(4) . . . . ?
C27B C28B N1B C29B 177.1(2) . . . . ?
O5B C25B N1B C28B 177.0(2) . . . . ?
C26B C25B N1B C28B -1.5(3) . . . . ?
O5B C25B N1B C29B 0.4(4) . . . . ?
C26B C25B N1B C29B -178.1(2) . . . . ?
C30B C29B N1B C28B -79.9(3) . . . . ?
C34B C29B N1B C28B 101.8(3) . . . . ?
C30B C29B N1B C25B 96.3(3) . . . . ?
C34B C29B N1B C25B -82.1(3) . . . . ?
C31B C32B N2B O7B -151.0(3) . . . . ?
C33B C32B N2B O7B 28.6(4) . . . . ?
C31B C32B N2B O8B 27.9(4) . . . . ?
C33B C32B N2B O8B -152.4(3) . . . . ?
C14B C1B C15B O1B 55.9(5) . . . . ?
C2B C1B C15B O1B -64.8(4) . . . . ?
C26B C1B C15B O1B 174.8(3) . . . . ?
C1B C15B O1B C16B 151.1(5) . . . . ?
C15B O1B C16B C17B -171.3(6) . . . . ?
O1B C16B C17B O2B 58.0(8) . . . . ?
C16B C17B O2B C18B -96.1(9) . . . . ?
C17B O2B C18B C19B -176.6(7) . . . . ?
O2B C18B C19B S1B 176.0(7) . . . . ?
C21B C20B S1B C19B 150.8(3) . . . . ?
C18B C19B S1B C20B 103.2(7) . . . . ?
C14B C1B C15C O1C 67.4(13) . . . . ?
C2B C1B C15C O1C -58.3(11) . . . . ?
C26B C1B C15C O1C -169.1(8) . . . . ?
C1B C15C O1C C16C -135.8(12) . . . . ?
C15C O1C C16C C17C 164.8(13) . . . . ?
O1C C16C C17C O2C -61(2) . . . . ?
C16C C17C O2C C18C 100(2) . . . . ?
C17C O2C C18C C19C -176.5(15) . . . . ?
O2C C18C C19C S1C -168.9(16) . . . . ?
C18C C19C S1C C20B -101.1(16) . . . . ?
C21B C20B S1C C19C -141.0(5) . . . . ?
C23B C22B O3B C21B 114.4(3) . . . . ?
C20B C21B O3B C22B -98.1(3) . . . . ?
C22B C23B O4B C24B -175.3(2) . . . . ?
C8B C24B O4B C23B -166.0(2) . . . . ?
